data_4115169
loop_
_publ_author_name
'Philip A. Gale'
'Korakot Navakhun'
'Salvatore Camiolo'
'Mark E. Light'
'Michael B. Hursthouse'

_publ_section_title
;
 Anion-Anion Assembly: A New Class of Anionic Supramolecular Polymer
 Containing 3,4-Dichloro-2,5-diamido-substituted Pyrrole Anion Dimers
;
_journal_name_full 'Journal of the American Chemical Society'
_journal_page_first 11228
_journal_page_last 11229
_journal_paper_doi 10.1021/ja027118v
_journal_volume 124
_journal_year 2002
_chemical_formula_sum 'C62 H90 Cl4 N8 O4'
_chemical_formula_weight 1153.22
_chemical_name_systematic ?
_space_group_IT_number 19
_symmetry_cell_setting orthorhombic
_symmetry_space_group_name_Hall 'P 2ac 2ab'
_symmetry_space_group_name_H-M 'P 21 21 21'
_atom_sites_solution_hydrogens geom
_atom_sites_solution_primary direct
_atom_sites_solution_secondary difmap
_audit_creation_method SHELXL-97
_cell_angle_alpha 90.00
_cell_angle_beta 90.00
_cell_angle_gamma 90.00
_cell_formula_units_Z 4
_cell_length_a 13.3899(3)
_cell_length_b 16.3267(3)
_cell_length_c 28.0813(7)
_cell_measurement_reflns_used 29984
_cell_measurement_temperature 293(2)
_cell_measurement_theta_max 21.96
_cell_measurement_theta_min 2.92
_cell_volume 6138.9(2)
_computing_cell_refinement
;
SCALEPACK (Otwinoski and Minor, 1997), COLLECT (Hooft, 1998)
;
_computing_data_collection
;
COLLECT (Hooft, 1998) 
;
_computing_data_reduction
;
DENZO (Otwinoski and Minor, 1997), COLLECT (Hooft, 1998)
MAXUS (Mackay et al., 1998)
;
_computing_molecular_graphics 'CAMERON (Watkin et al., 1993)'
_computing_publication_material 'WINGX (Farrugia, 1998)'
_computing_structure_refinement 'SHELXL-97 (Sheldrick, 1997)'
_computing_structure_solution 'SHELXS-97 (Sheldrick, 1990)'
_diffrn_ambient_temperature 293(2)
_diffrn_detector_area_resol_mean '9.091 pixels mm^1^'
_diffrn_measured_fraction_theta_full 0.995
_diffrn_measured_fraction_theta_max 0.995
_diffrn_measurement_device_type 'Bruker Nonius Kappa CCD Area detector'
_diffrn_measurement_method '\f and \w scans to fill the asymmetric unit'
_diffrn_radiation_monochromator graphite
_diffrn_radiation_source 'Bruker Nonius FR591 Rotating anode'
_diffrn_radiation_type MoK\a
_diffrn_radiation_wavelength 0.71073
_diffrn_reflns_av_R_equivalents 0.1000
_diffrn_reflns_av_sigmaI/netI 0.1120
_diffrn_reflns_limit_h_max 13
_diffrn_reflns_limit_h_min -14
_diffrn_reflns_limit_k_max 17
_diffrn_reflns_limit_k_min -17
_diffrn_reflns_limit_l_max 29
_diffrn_reflns_limit_l_min -29
_diffrn_reflns_number 29984
_diffrn_reflns_theta_full 21.96
_diffrn_reflns_theta_max 21.96
_diffrn_reflns_theta_min 2.92
_exptl_absorpt_coefficient_mu 0.246
_exptl_absorpt_correction_T_max 0.9902
_exptl_absorpt_correction_T_min 0.9759
_exptl_absorpt_correction_type multi-scan
_exptl_absorpt_process_details 'SORTAV (Blessing, 1997)'
_exptl_crystal_colour Colourless
_exptl_crystal_density_diffrn 1.248
_exptl_crystal_description Block
_exptl_crystal_F_000 2472
_exptl_crystal_size_max 0.10
_exptl_crystal_size_mid 0.05
_exptl_crystal_size_min 0.04
_refine_diff_density_max 0.764
_refine_diff_density_min -0.330
_refine_diff_density_rms 0.079
_refine_ls_abs_structure_details 'Flack H D (1983), Acta Cryst. A39, 876-881'
_refine_ls_abs_structure_Flack -0.11(18)
_refine_ls_extinction_method none
_refine_ls_goodness_of_fit_ref 1.064
_refine_ls_hydrogen_treatment constr
_refine_ls_matrix_type full
_refine_ls_number_parameters 637
_refine_ls_number_reflns 7462
_refine_ls_number_restraints 428
_refine_ls_restrained_S_all 1.064
_refine_ls_R_factor_all 0.1866
_refine_ls_R_factor_gt 0.1119
_refine_ls_shift/su_max 0.055
_refine_ls_shift/su_mean 0.004
_refine_ls_structure_factor_coef Fsqd
_refine_ls_weighting_details 'calc w=1/[\s^2^(Fo^2^)+(0.2000P)^2^+0.0000P] where P=(Fo^2^+2Fc^2^)/3'
_refine_ls_weighting_scheme calc
_refine_ls_wR_factor_gt 0.2814
_refine_ls_wR_factor_ref 0.3306
_reflns_number_gt 4154
_reflns_number_total 7462
_reflns_threshold_expression >2sigma(I)
_cod_data_source_file ja027118v_s2.cif
_cod_data_source_block s92
_cod_depositor_comments
;
The following automatic conversions were performed:

'_exptl_absorpt_correction_type' value 'multi-scans' was replaced
with the value 'multi-scan' as specified in the replacement file
'src/cod-tools/trunk/data/replacement-values/replacement_values.lst'.

Automatic conversion script
Id: cif_fix_values 5376 2017-05-30 11:51:03Z andrius 
;
_cod_database_code 4115169

loop_
_symmetry_equiv_pos_as_xyz
'x, y, z'
'-x+1/2, -y, z+1/2'
'-x, y+1/2, -z+1/2'
'x+1/2, -y+1/2, -z'

loop_
_atom_site_label
_atom_site_type_symbol
_atom_site_fract_x
_atom_site_fract_y
_atom_site_fract_z
_atom_site_U_iso_or_equiv
_atom_site_adp_type
_atom_site_occupancy
_atom_site_symmetry_multiplicity
_atom_site_calc_flag
_atom_site_refinement_flags
C1 C 0.3279(5) 0.9773(5) -0.1520(2) 0.137(7) Uani 1 1 d GU
H1 H 0.3071 0.9414 -0.1282 0.164 Uiso 1 1 calc R
C2 C 0.2753(6) 0.9819(6) -0.1946(3) 0.165(9) Uani 1 1 d GU
H2 H 0.2195 0.9490 -0.1993 0.198 Uiso 1 1 calc R
C3 C 0.3063(6) 1.0355(6) -0.2300(2) 0.124(6) Uani 1 1 d GU
H3 H 0.2711 1.0386 -0.2586 0.149 Uiso 1 1 calc R
C4 C 0.3898(6) 1.0846(5) -0.2229(2) 0.092(4) Uani 1 1 d GU
H4 H 0.4105 1.1205 -0.2466 0.111 Uiso 1 1 calc R
C5 C 0.4423(5) 1.0800(4) -0.18029(19) 0.093(4) Uani 1 1 d GU
H5 H 0.4981 1.1129 -0.1755 0.111 Uiso 1 1 calc R
C6 C 0.4113(4) 1.0264(4) -0.14482(18) 0.084(4) Uani 1 1 d GU
C7 C 0.4428(10) 0.9835(7) -0.0602(5) 0.063(3) Uani 1 1 d U
N2 N 0.6073(4) 1.0324(3) -0.03252(17) 0.064(3) Uani 1 1 d G
C8 C 0.5199(3) 0.9848(3) -0.02500(16) 0.061(3) Uani 1 1 d GU
C9 C 0.5299(5) 0.9442(4) 0.01948(18) 0.069(3) Uani 1 1 d GU
C10 C 0.6233(5) 0.9668(4) 0.03946(17) 0.063(3) Uani 1 1 d GU
C11 C 0.6711(4) 1.0213(4) 0.00732(19) 0.064(3) Uani 1 1 d GU
C12 C 0.7629(8) 1.0604(7) 0.0100(5) 0.060(3) Uani 1 1 d U
C13 C 0.8580(4) 1.1768(3) -0.02592(18) 0.055(3) Uani 1 1 d GU
C14 C 0.8624(4) 1.2263(4) -0.06613(17) 0.069(3) Uani 1 1 d GU
H14 H 0.8211 1.2156 -0.0920 0.083 Uiso 1 1 calc R
C15 C 0.9285(5) 1.2919(4) -0.06765(15) 0.063(3) Uani 1 1 d GU
H15 H 0.9314 1.3250 -0.0946 0.076 Uiso 1 1 calc R
C16 C 0.9902(4) 1.3080(3) -0.02896(14) 0.063(3) Uani 1 1 d GU
H16 H 1.0344 1.3519 -0.0300 0.075 Uiso 1 1 calc R
C17 C 0.9858(3) 1.2585(2) 0.01125(13) 0.055(3) Uani 1 1 d GU
C18 C 0.9197(4) 1.1929(3) 0.01277(16) 0.055(3) Uani 1 1 d GU
H18 H 0.9168 1.1597 0.0397 0.066 Uiso 1 1 calc R
C19 C 1.0602(9) 1.2390(8) 0.0923(4) 0.058(3) Uani 1 1 d U
N5 N 1.1484(4) 1.3662(3) 0.11952(15) 0.062(2) Uani 1 1 d G
C20 C 1.1247(3) 1.2819(3) 0.12497(13) 0.068(3) Uani 1 1 d GU
C21 C 1.1700(5) 1.2538(4) 0.16769(16) 0.083(4) Uani 1 1 d GU
C22 C 1.2216(4) 1.3207(4) 0.18864(16) 0.078(4) Uani 1 1 d GU
C23 C 1.2082(4) 1.3902(4) 0.15887(17) 0.067(3) Uani 1 1 d GU
C24 C 1.2442(9) 1.4715(7) 0.1641(5) 0.065(3) Uani 1 1 d U
C25 C 1.2417(6) 1.6034(4) 0.1189(3) 0.064(3) Uani 1 1 d GU
C26 C 1.3007(8) 1.6465(7) 0.1510(3) 0.143(8) Uani 1 1 d GU
H26 H 1.3308 1.6193 0.1763 0.172 Uiso 1 1 calc R
C27 C 1.3148(9) 1.7302(7) 0.1453(4) 0.147(8) Uani 1 1 d GU
H27 H 1.3543 1.7591 0.1668 0.176 Uiso 1 1 calc R
C28 C 1.2699(8) 1.7709(4) 0.1074(5) 0.110(6) Uani 1 1 d GU
H28 H 1.2793 1.8270 0.1036 0.132 Uiso 1 1 calc R
C29 C 1.2109(7) 1.7278(6) 0.0753(4) 0.105(5) Uani 1 1 d GU
H29 H 1.1808 1.7550 0.0500 0.126 Uiso 1 1 calc R
C30 C 1.1968(6) 1.6440(6) 0.0811(3) 0.104(5) Uani 1 1 d GU
H30 H 1.1573 1.6152 0.0596 0.124 Uiso 1 1 calc R
N1 N 0.4630(7) 1.0244(6) -0.1007(4) 0.067(3) Uani 1 1 d .
H1A H 0.5159 1.0542 -0.0997 0.080 Uiso 1 1 calc R
N3 N 0.7858(7) 1.1154(5) -0.0252(3) 0.059(2) Uani 1 1 d .
H3A H 0.7503 1.1115 -0.0506 0.071 Uiso 1 1 calc R
N4 N 1.0445(6) 1.2807(5) 0.0502(3) 0.056(2) Uani 1 1 d .
H4A H 1.0751 1.3268 0.0476 0.068 Uiso 1 1 calc R
N6 N 1.2216(7) 1.5199(6) 0.1234(3) 0.066(3) Uani 1 1 d .
H6 H 1.1933 1.4959 0.0997 0.079 Uiso 1 1 calc R
O1 O 0.3647(7) 0.9487(5) -0.0527(3) 0.088(3) Uani 1 1 d .
O2 O 0.8227(6) 1.0472(4) 0.0436(3) 0.072(2) Uani 1 1 d .
O3 O 1.0270(7) 1.1713(5) 0.1000(3) 0.076(2) Uani 1 1 d .
O4 O 1.2861(6) 1.4951(5) 0.1987(3) 0.081(2) Uani 1 1 d .
Cl1 Cl 0.4485(3) 0.8765(2) 0.04404(14) 0.0983(12) Uani 1 1 d .
Cl2 Cl 0.6664(3) 0.9293(2) 0.09218(12) 0.0928(11) Uani 1 1 d .
Cl3 Cl 1.1670(4) 1.1568(2) 0.19027(14) 0.1253(17) Uani 1 1 d .
Cl4 Cl 1.2856(3) 1.3167(2) 0.23988(12) 0.1061(13) Uani 1 1 d .
N7 N 0.5596(11) 0.5500(7) 0.0234(4) 0.35(3) Uani 1 1 d D
C31 C 0.508(2) 0.6017(19) -0.0130(5) 0.231(15) Uani 1 1 d DU
H31A H 0.5584 0.6287 -0.0323 0.278 Uiso 1 1 calc R
H31B H 0.4697 0.5663 -0.0338 0.278 Uiso 1 1 calc R
C32 C 0.4403(17) 0.6652(11) 0.0071(6) 0.205(12) Uani 1 1 d DU
H32A H 0.4799 0.7095 0.0202 0.246 Uiso 1 1 calc R
H32B H 0.4016 0.6414 0.0328 0.246 Uiso 1 1 calc R
C33 C 0.3702(12) 0.6992(13) -0.0300(7) 0.208(12) Uani 1 1 d DU
H33A H 0.3316 0.6546 -0.0436 0.250 Uiso 1 1 calc R
H33B H 0.3239 0.7366 -0.0148 0.250 Uiso 1 1 calc R
C34 C 0.4236(17) 0.7432(11) -0.0692(5) 0.154(8) Uani 1 1 d DU
H34A H 0.3757 0.7653 -0.0912 0.231 Uiso 1 1 calc R
H34B H 0.4667 0.7057 -0.0857 0.231 Uiso 1 1 calc R
H34C H 0.4627 0.7870 -0.0560 0.231 Uiso 1 1 calc R
C35 C 0.6085(12) 0.4810(10) -0.0047(6) 0.170(10) Uani 1 1 d DU
H35A H 0.6393 0.4425 0.0172 0.204 Uiso 1 1 calc R
H35B H 0.5580 0.4519 -0.0228 0.204 Uiso 1 1 calc R
C36 C 0.6869(14) 0.5143(12) -0.0383(7) 0.229(13) Uani 1 1 d DU
H36A H 0.6572 0.5570 -0.0577 0.275 Uiso 1 1 calc R
H36B H 0.7403 0.5389 -0.0198 0.275 Uiso 1 1 calc R
C37 C 0.7297(14) 0.4503(9) -0.0700(6) 0.140(7) Uani 1 1 d DU
H37A H 0.7680 0.4124 -0.0507 0.168 Uiso 1 1 calc R
H37B H 0.6752 0.4198 -0.0842 0.168 Uiso 1 1 calc R
C38 C 0.795(2) 0.4813(14) -0.1087(8) 0.210(12) Uani 1 1 d DU
H38A H 0.8089 0.4377 -0.1306 0.315 Uiso 1 1 calc R
H38B H 0.8563 0.5012 -0.0953 0.315 Uiso 1 1 calc R
H38C H 0.7616 0.5250 -0.1251 0.315 Uiso 1 1 calc R
C39 C 0.4900(14) 0.5164(13) 0.0594(6) 0.216(13) Uani 1 1 d DU
H39A H 0.4342 0.4908 0.0431 0.259 Uiso 1 1 calc R
H39B H 0.4637 0.5612 0.0783 0.259 Uiso 1 1 calc R
C40 C 0.5363(11) 0.4551(12) 0.0920(5) 0.171(9) Uani 1 1 d DU
H40A H 0.5505 0.4059 0.0739 0.205 Uiso 1 1 calc R
H40B H 0.5996 0.4768 0.1031 0.205 Uiso 1 1 calc R
C41 C 0.4756(13) 0.4325(12) 0.1338(5) 0.156(8) Uani 1 1 d DU
H41A H 0.4133 0.4091 0.1227 0.187 Uiso 1 1 calc R
H41B H 0.4595 0.4821 0.1513 0.187 Uiso 1 1 calc R
C42 C 0.5228(12) 0.3739(11) 0.1671(5) 0.129(6) Uani 1 1 d DU
H42A H 0.4792 0.3647 0.1937 0.194 Uiso 1 1 calc R
H42B H 0.5850 0.3959 0.1781 0.194 Uiso 1 1 calc R
H42C H 0.5346 0.3230 0.1509 0.194 Uiso 1 1 calc R
C43 C 0.6329(13) 0.6031(15) 0.0475(7) 0.206(11) Uani 1 1 d DU
H43A H 0.6493 0.6481 0.0263 0.248 Uiso 1 1 calc R
H43B H 0.6935 0.5718 0.0526 0.248 Uiso 1 1 calc R
C44 C 0.5996(11) 0.6380(8) 0.0944(4) 0.100(5) Uani 1 1 d DU
H44A H 0.6030 0.5956 0.1186 0.120 Uiso 1 1 calc R
H44B H 0.5307 0.6556 0.0919 0.120 Uiso 1 1 calc R
C45 C 0.6637(17) 0.7096(12) 0.1094(7) 0.230(14) Uani 1 1 d DU
H45A H 0.7322 0.6914 0.1131 0.276 Uiso 1 1 calc R
H45B H 0.6623 0.7511 0.0847 0.276 Uiso 1 1 calc R
C46 C 0.628(2) 0.7467(10) 0.1555(5) 0.168(9) Uani 1 1 d DU
H46A H 0.6715 0.7912 0.1641 0.252 Uiso 1 1 calc R
H46B H 0.6297 0.7058 0.1801 0.252 Uiso 1 1 calc R
H46C H 0.5614 0.7666 0.1517 0.252 Uiso 1 1 calc R
N8 N 0.7897(11) 0.1267(8) 0.1890(4) 0.104(4) Uani 1 1 d D
C47 C 0.790(2) 0.1899(19) 0.1549(11) 0.244(15) Uani 1 1 d DU
H47A H 0.7869 0.2390 0.1743 0.293 Uiso 1 1 calc R
H47B H 0.8581 0.1884 0.1428 0.293 Uiso 1 1 calc R
C48 C 0.738(3) 0.2100(17) 0.1172(9) 0.220(13) Uani 1 1 d DU
H48A H 0.6683 0.2144 0.1257 0.264 Uiso 1 1 calc R
H48B H 0.7446 0.1674 0.0933 0.264 Uiso 1 1 calc R
C49 C 0.7800(12) 0.3041(9) 0.0934(6) 0.105(5) Uani 1 1 d DU
H49A H 0.7642 0.3510 0.1131 0.126 Uiso 1 1 calc R
H49B H 0.8501 0.3040 0.0846 0.126 Uiso 1 1 calc R
C50 C 0.7152(18) 0.2941(18) 0.0547(11) 0.240(14) Uani 1 1 d DU
H50A H 0.7197 0.3411 0.0342 0.360 Uiso 1 1 calc R
H50B H 0.6480 0.2886 0.0661 0.360 Uiso 1 1 calc R
H50C H 0.7336 0.2459 0.0372 0.360 Uiso 1 1 calc R
C51 C 0.8418(16) 0.0559(14) 0.1712(8) 0.172(10) Uani 1 1 d DU
H51A H 0.7899 0.0303 0.1522 0.207 Uiso 1 1 calc R
H51B H 0.8859 0.0810 0.1480 0.207 Uiso 1 1 calc R
C52 C 0.890(2) -0.0030(15) 0.1828(12) 0.211(12) Uani 1 1 d DU
H52A H 0.8473 -0.0278 0.2065 0.254 Uiso 1 1 calc R
H52B H 0.9436 0.0224 0.2010 0.254 Uiso 1 1 calc R
C53 C 0.9387(15) -0.0713(10) 0.1644(6) 0.120(6) Uani 1 1 d DU
H53A H 0.8988 -0.0918 0.1381 0.144 Uiso 1 1 calc R
H53B H 0.9385 -0.1132 0.1889 0.144 Uiso 1 1 calc R
C54 C 1.0372(16) -0.0627(17) 0.1481(7) 0.178(10) Uani 1 1 d DU
H54A H 1.0576 -0.1123 0.1325 0.267 Uiso 1 1 calc R
H54B H 1.0805 -0.0522 0.1746 0.267 Uiso 1 1 calc R
H54C H 1.0407 -0.0179 0.1260 0.267 Uiso 1 1 calc R
C55 C 0.839(2) 0.1489(15) 0.2351(9) 0.176(10) Uani 1 1 d DU
H55A H 0.8022 0.1965 0.2463 0.211 Uiso 1 1 calc R
H55B H 0.8210 0.1048 0.2567 0.211 Uiso 1 1 calc R
C56 C 0.931(2) 0.1647(16) 0.2446(8) 0.177(10) Uani 1 1 d DU
H56A H 0.9492 0.2138 0.2272 0.213 Uiso 1 1 calc R
H56B H 0.9709 0.1202 0.2321 0.213 Uiso 1 1 calc R
C57 C 0.9586(17) 0.1772(19) 0.2964(10) 0.204(13) Uani 1 1 d DU
H57A H 0.9156 0.2189 0.3100 0.244 Uiso 1 1 calc R
H57B H 0.9470 0.1266 0.3136 0.244 Uiso 1 1 calc R
C58 C 1.051(3) 0.199(3) 0.3021(10) 0.276(18) Uani 1 1 d DU
H58A H 1.0599 0.2221 0.3333 0.414 Uiso 1 1 calc R
H58B H 1.0688 0.2393 0.2786 0.414 Uiso 1 1 calc R
H58C H 1.0939 0.1521 0.2987 0.414 Uiso 1 1 calc R
C59 C 0.688(2) 0.1044(16) 0.1999(10) 0.173(9) Uani 1 1 d DU
H59A H 0.6731 0.0657 0.1747 0.207 Uiso 1 1 calc R
H59B H 0.6968 0.0707 0.2281 0.207 Uiso 1 1 calc R
C60 C 0.606(3) 0.135(3) 0.2072(12) 0.245(16) Uani 1 1 d DU
H60A H 0.5979 0.1697 0.1794 0.294 Uiso 1 1 calc R
H60B H 0.6206 0.1729 0.2330 0.294 Uiso 1 1 calc R
C61 C 0.489(3) 0.108(3) 0.2191(13) 0.276(18) Uani 1 1 d DU
H61A H 0.4746 0.1120 0.2528 0.331 Uiso 1 1 calc R
H61B H 0.4417 0.1415 0.2015 0.331 Uiso 1 1 calc R
C62 C 0.487(7) 0.034(5) 0.205(3) 0.62(7) Uani 1 1 d DU
H62A H 0.4229 0.0105 0.2113 0.935 Uiso 1 1 calc R
H62B H 0.5377 0.0032 0.2214 0.935 Uiso 1 1 calc R
H62C H 0.5002 0.0321 0.1712 0.935 Uiso 1 1 calc R

loop_
_atom_site_aniso_label
_atom_site_aniso_U_11
_atom_site_aniso_U_22
_atom_site_aniso_U_33
_atom_site_aniso_U_23
_atom_site_aniso_U_13
_atom_site_aniso_U_12
C1 0.095(11) 0.183(17) 0.132(14) 0.042(13) -0.007(10) -0.068(12)
C2 0.101(13) 0.27(3) 0.123(15) 0.037(16) -0.052(12) -0.052(15)
C3 0.102(12) 0.172(17) 0.098(12) 0.012(11) -0.027(10) -0.013(12)
C4 0.090(10) 0.093(10) 0.093(10) -0.021(8) -0.021(8) -0.002(8)
C5 0.079(9) 0.092(10) 0.107(11) -0.009(9) 0.006(8) -0.009(8)
C6 0.073(9) 0.063(8) 0.115(12) -0.009(8) -0.019(8) -0.007(7)
C7 0.056(8) 0.047(7) 0.085(9) 0.017(7) -0.005(7) 0.009(6)
N2 0.050(5) 0.052(5) 0.089(7) -0.005(5) 0.012(5) -0.002(5)
C8 0.057(7) 0.048(6) 0.080(8) -0.012(6) 0.011(6) 0.001(6)
C9 0.084(9) 0.061(7) 0.062(8) 0.004(6) 0.031(7) -0.006(7)
C10 0.064(7) 0.059(7) 0.067(8) -0.010(6) 0.010(6) -0.001(6)
C11 0.057(7) 0.062(7) 0.073(8) -0.007(6) 0.013(6) -0.002(6)
C12 0.037(6) 0.067(8) 0.075(8) 0.009(7) -0.002(6) 0.003(6)
C13 0.055(7) 0.059(7) 0.050(7) -0.005(6) -0.003(5) -0.003(6)
C14 0.063(8) 0.082(9) 0.062(7) -0.009(7) -0.005(6) -0.026(7)
C15 0.069(8) 0.062(7) 0.058(7) -0.008(6) -0.009(6) -0.014(6)
C16 0.060(7) 0.057(7) 0.072(8) 0.007(6) -0.006(6) -0.021(6)
C17 0.072(7) 0.042(6) 0.051(6) -0.005(5) -0.013(6) -0.004(6)
C18 0.053(7) 0.055(7) 0.058(7) 0.007(6) 0.005(5) 0.003(6)
C19 0.071(8) 0.054(8) 0.048(7) 0.000(6) -0.018(6) 0.019(7)
N5 0.062(6) 0.064(6) 0.061(6) 0.000(5) 0.008(5) 0.005(5)
C20 0.071(8) 0.066(8) 0.067(8) -0.010(6) -0.013(6) 0.018(7)
C21 0.122(11) 0.068(8) 0.060(7) -0.003(7) 0.004(8) 0.020(8)
C22 0.108(10) 0.075(8) 0.051(7) -0.022(7) -0.004(7) 0.023(8)
C23 0.071(7) 0.093(10) 0.038(6) -0.013(6) -0.010(6) 0.006(7)
C24 0.065(7) 0.046(7) 0.086(10) -0.032(7) 0.003(7) 0.003(6)
C25 0.037(6) 0.073(9) 0.083(9) -0.024(7) 0.002(6) -0.020(6)
C26 0.212(19) 0.157(16) 0.061(9) -0.008(10) -0.001(11) -0.097(15)
C27 0.26(2) 0.093(12) 0.085(11) -0.017(10) 0.033(13) -0.103(15)
C28 0.111(12) 0.059(9) 0.160(15) -0.017(10) 0.065(11) -0.030(9)
C29 0.059(8) 0.059(9) 0.198(16) 0.004(10) -0.014(10) -0.002(7)
C30 0.081(10) 0.064(9) 0.165(15) -0.012(9) -0.043(10) 0.019(8)
N1 0.053(6) 0.058(6) 0.089(8) -0.010(6) 0.007(5) -0.017(5)
N3 0.066(6) 0.060(5) 0.052(6) -0.005(5) 0.004(5) -0.012(5)
N4 0.051(5) 0.049(5) 0.069(6) -0.004(5) -0.007(5) -0.006(4)
N6 0.065(6) 0.062(7) 0.070(7) -0.026(6) -0.009(5) -0.014(5)
O1 0.072(6) 0.068(5) 0.123(7) -0.006(5) 0.012(5) -0.017(5)
O2 0.077(5) 0.054(5) 0.084(6) 0.008(4) 0.003(5) -0.010(4)
O3 0.111(7) 0.052(5) 0.066(5) 0.003(4) -0.009(4) -0.021(5)
O4 0.073(5) 0.088(6) 0.081(6) -0.039(5) -0.020(5) 0.006(5)
Cl1 0.095(2) 0.086(2) 0.114(3) 0.012(2) 0.028(2) -0.030(2)
Cl2 0.105(3) 0.093(2) 0.080(2) 0.0118(19) 0.0120(19) -0.024(2)
Cl3 0.209(5) 0.073(2) 0.094(3) 0.016(2) -0.063(3) -0.001(3)
Cl4 0.137(3) 0.109(3) 0.072(2) -0.015(2) -0.040(2) 0.017(2)
N7 0.73(7) 0.21(2) 0.092(13) -0.011(13) 0.00(2) -0.34(4)
C31 0.29(3) 0.29(3) 0.107(16) -0.02(2) 0.02(2) 0.00(3)
C32 0.28(3) 0.19(2) 0.149(18) 0.103(18) -0.091(19) -0.06(2)
C33 0.23(2) 0.24(2) 0.156(18) 0.056(18) -0.069(18) -0.13(2)
C34 0.23(2) 0.125(14) 0.105(12) 0.013(12) -0.006(14) 0.000(15)
C35 0.090(11) 0.25(2) 0.167(17) -0.134(17) 0.072(11) -0.053(13)
C36 0.125(17) 0.35(3) 0.21(2) -0.07(3) -0.005(18) -0.05(2)
C37 0.120(14) 0.123(14) 0.177(17) -0.014(13) 0.045(13) 0.026(11)
C38 0.22(2) 0.20(2) 0.21(2) -0.062(19) 0.10(2) -0.06(2)
C39 0.31(3) 0.24(2) 0.096(14) 0.040(15) 0.065(17) 0.16(2)
C40 0.130(14) 0.28(3) 0.100(12) 0.034(15) -0.015(11) -0.116(17)
C41 0.187(19) 0.170(18) 0.109(13) -0.028(14) 0.012(14) 0.013(17)
C42 0.087(10) 0.178(17) 0.123(13) 0.002(13) 0.014(10) 0.006(11)
C43 0.21(2) 0.25(3) 0.16(2) -0.049(19) -0.061(18) 0.00(2)
C44 0.121(11) 0.091(10) 0.089(10) 0.006(8) -0.044(9) -0.057(9)
C45 0.28(3) 0.18(2) 0.23(3) 0.03(2) -0.09(2) 0.02(2)
C46 0.30(3) 0.114(14) 0.088(12) -0.013(11) 0.025(15) -0.024(16)
N8 0.121(10) 0.125(10) 0.066(8) 0.012(8) 0.023(8) 0.029(9)
C47 0.21(2) 0.29(3) 0.23(2) 0.18(2) 0.03(2) 0.12(2)
C48 0.30(3) 0.19(2) 0.17(2) 0.046(18) -0.09(2) 0.01(2)
C49 0.086(10) 0.105(11) 0.124(12) 0.028(10) -0.004(9) 0.040(9)
C50 0.108(15) 0.27(3) 0.34(3) -0.16(3) -0.06(2) 0.052(18)
C51 0.157(16) 0.178(19) 0.182(18) -0.128(16) -0.054(14) 0.099(16)
C52 0.18(2) 0.122(17) 0.34(3) -0.074(19) -0.08(2) 0.063(17)
C53 0.161(16) 0.073(10) 0.125(13) -0.018(9) -0.018(12) 0.010(11)
C54 0.133(16) 0.26(3) 0.136(16) 0.035(17) 0.025(14) -0.054(18)
C55 0.18(2) 0.170(19) 0.18(2) -0.099(17) -0.015(18) 0.038(17)
C56 0.21(2) 0.18(2) 0.140(17) -0.080(15) -0.069(17) 0.005(18)
C57 0.124(16) 0.26(3) 0.23(3) -0.14(2) 0.047(16) -0.079(18)
C58 0.33(4) 0.33(4) 0.17(2) -0.09(2) -0.11(3) 0.05(3)
C59 0.16(2) 0.16(2) 0.20(2) 0.056(17) -0.003(19) -0.008(17)
C60 0.22(3) 0.32(4) 0.20(3) 0.09(3) -0.02(2) 0.01(3)
C61 0.28(3) 0.31(4) 0.24(3) -0.08(3) -0.02(3) -0.08(3)
C62 0.65(9) 0.60(8) 0.62(8) 0.02(5) -0.04(5) 0.00(5)

loop_
_atom_type_symbol
_atom_type_description
_atom_type_scat_dispersion_real
_atom_type_scat_dispersion_imag
_atom_type_scat_source
C C 0.0033 0.0016 'International Tables Vol C Tables 4.2.6.8 and 6.1.1.4'
H H 0.0000 0.0000 'International Tables Vol C Tables 4.2.6.8 and 6.1.1.4'
N N 0.0061 0.0033 'International Tables Vol C Tables 4.2.6.8 and 6.1.1.4'
O O 0.0106 0.0060 'International Tables Vol C Tables 4.2.6.8 and 6.1.1.4'
Cl Cl 0.1484 0.1585 'International Tables Vol C Tables 4.2.6.8 and 6.1.1.4'

loop_
_geom_angle_atom_site_label_1
_geom_angle_atom_site_label_2
_geom_angle_atom_site_label_3
_geom_angle
C2 C1 C6 120.0
C3 C2 C1 120.0
C2 C3 C4 120.0
C5 C4 C3 120.0
C6 C5 C4 120.0
C5 C6 C1 120.0
C5 C6 N1 119.7(4)
C1 C6 N1 120.3(4)
O1 C7 N1 123.5(11)
O1 C7 C8 120.9(11)
N1 C7 C8 115.5(11)
C8 N2 C11 108.0
N2 C8 C9 108.0
N2 C8 C7 120.1(6)
C9 C8 C7 131.9(6)
C8 C9 C10 108.0
C8 C9 Cl1 126.9(3)
C10 C9 Cl1 125.0(3)
C11 C10 C9 108.0
C11 C10 Cl2 128.7(3)
C9 C10 Cl2 123.3(3)
C12 C11 C10 130.9(6)
C12 C11 N2 121.1(6)
C10 C11 N2 108.0
O2 C12 N3 120.8(10)
O2 C12 C11 121.7(10)
N3 C12 C11 117.5(10)
C14 C13 C18 120.0
C14 C13 N3 117.4(5)
C18 C13 N3 122.5(4)
C15 C14 C13 120.0
C14 C15 C16 120.0
C15 C16 C17 120.0
C18 C17 C16 120.0
C18 C17 N4 122.4(4)
C16 C17 N4 117.5(4)
C17 C18 C13 120.0
O3 C19 N4 123.2(10)
O3 C19 C20 123.4(9)
N4 C19 C20 113.3(10)
C20 N5 C23 108.0
N5 C20 C21 108.0
N5 C20 C19 122.4(5)
C21 C20 C19 129.4(5)
C22 C21 C20 108.0
C22 C21 Cl3 124.9(2)
C20 C21 Cl3 127.1(2)
C21 C22 C23 108.0
C21 C22 Cl4 125.0(3)
C23 C22 Cl4 127.0(3)
C22 C23 N5 108.0
C22 C23 C24 130.0(7)
N5 C23 C24 122.0(7)
O4 C24 C23 123.2(13)
O4 C24 N6 125.4(11)
C23 C24 N6 111.4(10)
C26 C25 C30 120.0
C26 C25 N6 123.1(7)
C30 C25 N6 116.9(7)
C27 C26 C25 120.0
C26 C27 C28 120.0
C27 C28 C29 120.0
C30 C29 C28 120.0
C29 C30 C25 120.0
C7 N1 C6 130.6(9)
C12 N3 C13 129.6(8)
C19 N4 C17 129.0(8)
C25 N6 C24 125.0(9)
C43 N7 C39 109.0(14)
C43 N7 C31 106.8(19)
C39 N7 C31 112.8(15)
C43 N7 C35 112.7(13)
C39 N7 C35 110.5(11)
C31 N7 C35 105.1(13)
C32 C31 N7 114.6(10)
C31 C32 C33 112.0(9)
C34 C33 C32 112.8(9)
C36 C35 N7 110.8(9)
C37 C36 C35 112.8(10)
C38 C37 C36 115.2(10)
N7 C39 C40 113.9(10)
C41 C40 C39 115.3(10)
C40 C41 C42 115.4(10)
N7 C43 C44 115.3(10)
C43 C44 C45 111.7(9)
C46 C45 C44 111.9(10)
C47 N8 C51 110.5(18)
C47 N8 C59 109.6(17)
C51 N8 C59 109.2(19)
C47 N8 C55 114(2)
C51 N8 C55 106.4(14)
C59 N8 C55 106.9(17)
C48 C47 N8 137(3)
C47 C48 C49 111(2)
C50 C49 C48 89.8(19)
C52 C51 N8 144(2)
C51 C52 C53 142(3)
C52 C53 C54 119(2)
C56 C55 N8 130(2)
C55 C56 C57 118(3)
C58 C57 C56 113(3)
C60 C59 N8 141(3)
C59 C60 C61 140(4)
C62 C61 C60 102(5)

loop_
_geom_bond_atom_site_label_1
_geom_bond_atom_site_label_2
_geom_bond_distance
C1 C2 1.3900
C1 C6 1.3900
C2 C3 1.3900
C3 C4 1.3900
C4 C5 1.3900
C5 C6 1.3900
C6 N1 1.420(11)
C7 O1 1.208(13)
C7 N1 1.347(14)
C7 C8 1.429(13)
N2 C8 1.4200
N2 C11 1.4200
C8 C9 1.4200
C9 C10 1.4200
C9 Cl1 1.699(6)
C10 C11 1.4200
C10 Cl2 1.703(6)
C11 C12 1.387(12)
C12 O2 1.257(13)
C12 N3 1.369(14)
C13 C14 1.3900
C13 C18 1.3900
C13 N3 1.393(10)
C14 C15 1.3900
C15 C16 1.3900
C16 C17 1.3900
C17 C18 1.3900
C17 N4 1.395(9)
C19 O3 1.211(13)
C19 N4 1.382(13)
C19 C20 1.442(12)
N5 C20 1.4200
N5 C23 1.4200
C20 C21 1.4200
C21 C22 1.4200
C21 Cl3 1.707(7)
C22 C23 1.4200
C22 Cl4 1.676(5)
C23 C24 1.420(13)
C24 O4 1.188(13)
C24 N6 1.421(16)
C25 C26 1.3900
C25 C30 1.3900
C25 N6 1.395(11)
C26 C27 1.3900
C27 C28 1.3900
C28 C29 1.3900
C29 C30 1.3900
N7 C43 1.472(9)
N7 C39 1.481(10)
N7 C31 1.494(9)
N7 C35 1.525(9)
C31 C32 1.488(10)
C32 C33 1.508(9)
C33 C34 1.498(10)
C35 C36 1.512(10)
C36 C37 1.488(10)
C37 C38 1.482(9)
C39 C40 1.490(9)
C40 C41 1.475(9)
C41 C42 1.479(9)
C43 C44 1.503(9)
C44 C45 1.511(10)
C45 C46 1.505(10)
N8 C47 1.41(2)
N8 C51 1.44(2)
N8 C59 1.44(3)
N8 C55 1.50(2)
C47 C48 1.31(3)
C48 C49 1.77(3)
C49 C50 1.40(3)
C51 C52 1.21(3)
C52 C53 1.39(3)
C53 C54 1.40(2)
C55 C56 1.29(3)
C56 C57 1.52(3)
C57 C58 1.30(4)
C59 C60 1.22(3)
C60 C61 1.66(4)
C61 C62 1.28(7)

loop_
_geom_hbond_atom_site_label_D
_geom_hbond_atom_site_label_H
_geom_hbond_atom_site_label_A
_geom_hbond_distance_DH
_geom_hbond_distance_HA
_geom_hbond_distance_DA
_geom_hbond_angle_DHA
_geom_hbond_site_symmetry_A
N1 H1A N5 0.86 2.27 3.103(13) 163.8 4_475
N3 H3A N5 0.86 2.40 3.239(13) 166.8 4_475
N4 H4A N2 0.86 2.38 3.20(3) 161.3 4_575
N6 H6 N2 0.86 2.26 3.10(4) 164.6 4_575
